data_9009223
loop_
_publ_author_name
'Finger, L. W.'
'Hazen, R. M.'
'Downs, R. T.'
'Meng, R. L.'
'Chu, C. W.'

_publ_section_title
;
 Crystal chemistry of HgBa2CaCu2O8+d and HgBa2Ca2Cu3O8+d
 Single-crystal X-ray diffraction results
 Sample: Hg-1212 superconductor
;
_journal_name_full 'Physica C'
_journal_page_first 216
_journal_page_last 221
_journal_paper_doi 10.1016/0921-4534(94)90197-X
_journal_volume 226
_journal_year 1994
_chemical_formula_structural HgBa2CaCu2O6+delta
_chemical_formula_sum 'Ba2 Ca Cu2.13 Hg0.87 O6.64'
_space_group_IT_number 123
_symmetry_space_group_name_Hall '-P 4 2'
_symmetry_space_group_name_H-M 'P 4/m m m'
_cell_angle_alpha 90
_cell_angle_beta 90
_cell_angle_gamma 90
_cell_formula_units_Z 1
_cell_length_a 3.8564
_cell_length_b 3.8564
_cell_length_c 12.682
_cell_volume 188.604
_database_code_amcsd 0015065
_exptl_crystal_density_diffrn 6.435
_cod_original_formula_sum 'Hg.87 Cu2.13 Ba2 Ca O6.64'
_cod_database_code 9009223
_amcsd_formula_title HgBa2CaCu2O6+delta

loop_
_space_group_symop_operation_xyz
x,y,z
-y,-x,z
y,x,-z
y,-x,-z
-y,x,z
x,-y,z
-x,y,-z
x,y,-z
-x,-y,z
y,x,z
-y,-x,-z
-y,x,-z
y,-x,z
-x,y,z
x,-y,-z
-x,-y,-z

loop_
_atom_site_label
_atom_site_fract_x
_atom_site_fract_y
_atom_site_fract_z
_atom_site_occupancy
_atom_site_U_iso_or_equiv
Hg 0.00000 0.00000 0.00000 0.87000 0.01456
Cu1 0.00000 0.00000 0.00000 0.13000 0.01456
Ba 0.50000 0.50000 0.22050 1.00000 0.00823
Ca 0.50000 0.50000 0.50000 1.00000 0.00621
Cu2 0.00000 0.00000 0.37650 1.00000 0.00583
O1 0.00000 0.50000 0.37580 1.00000 0.00507
O2 0.00000 0.00000 0.15530 1.00000 0.01267
O3 0.50000 0.40000 0.00000 0.10000 0.01013
O4 0.50000 0.00000 0.00000 0.12000 0.01013

loop_
_cod_changelog_entry_id
_cod_changelog_entry_author
_cod_changelog_entry_date
_cod_changelog_entry_text
1
;cod-tools version 3.10.1
Id: cif_fix_AMCSD_atom_labels 10224 2024-08-07 11:09:31Z saulius
;
2024-08-07T19:39:54+03:00
;Changed the following '_atom_site_label' values:
the first duplicated label 'Cu'  converted to 'Cu1'
duplicated label 'Cu' at index 4 converted to 'Cu2'
;

loop_
_cod_related_entry_id
_cod_related_entry_database
_cod_related_entry_code
1 AMCSD 0015065
